data_1511941
loop_
_publ_author_name
'Danjo, Hiroshi'
'Iwaso, Kazuhisa'
'Kawahata, Masatoshi'
'Ohara, Kazuaki'
'Miyazawa, Toshifumi'
'Yamaguchi, Kentaro'

_publ_section_title
;
 Preparation of Tris(spiroorthocarbonate) Cyclophanes as Back to Back
 Ditopic Hosts
;
_journal_issue 9
_journal_name_full 'Organic Letters'
_journal_page_first 2164
_journal_paper_doi 10.1021/ol4006882
_journal_volume 15
_journal_year 2013
_chemical_absolute_configuration syn
_chemical_formula_sum 'C64 H31 Cl3 O12'
_chemical_formula_weight 1098.24
_chemical_name_systematic
; 
 ? 
;
_space_group_IT_number 4
_symmetry_cell_setting monoclinic
_symmetry_space_group_name_Hall 'P 2yb'
_symmetry_space_group_name_H-M 'P 1 21 1'
_atom_sites_solution_hydrogens geom
_atom_sites_solution_primary direct
_atom_sites_solution_secondary difmap
_audit_creation_method SHELXL-97
_cell_angle_alpha 90.00
_cell_angle_beta 104.4400(10)
_cell_angle_gamma 90.00
_cell_formula_units_Z 2
_cell_length_a 10.7990(2)
_cell_length_b 17.2424(3)
_cell_length_c 13.5434(2)
_cell_measurement_reflns_used 3538
_cell_measurement_temperature 150
_cell_measurement_theta_max 66.60
_cell_measurement_theta_min 4.23
_cell_volume 2442.13(7)
_computing_cell_refinement 'APEX2 (Bruker AXS, 2006)'
_computing_data_collection 'APEX2 (Bruker AXS, 2006)'
_computing_data_reduction 'SAINT (Bruker AXS, 2004)'
_computing_molecular_graphics 'ORTEP-3 for Windows'
_computing_publication_material SHELXL-97
_computing_structure_refinement 'SHELXL-97 (Sheldrick, 1997)'
_computing_structure_solution 'SHELXS-97 (Sheldrick, 1990)'
_diffrn_ambient_temperature 150(2)
_diffrn_detector_area_resol_mean 8.333
_diffrn_measured_fraction_theta_full 0.911
_diffrn_measured_fraction_theta_max 0.911
_diffrn_measurement_device_type 'Bruker APEXII CCD area detector'
_diffrn_measurement_method 'phi and omega scans'
_diffrn_radiation_monochromator 'Bruker Helios multilayer confocal mirror'
_diffrn_radiation_source 'Bruker TXS fine-focus rotating anode''
_diffrn_radiation_type CuK\a
_diffrn_radiation_wavelength 1.54178
_diffrn_reflns_av_R_equivalents 0.0242
_diffrn_reflns_av_sigmaI/netI 0.0552
_diffrn_reflns_limit_h_max 8
_diffrn_reflns_limit_h_min -12
_diffrn_reflns_limit_k_max 19
_diffrn_reflns_limit_k_min -20
_diffrn_reflns_limit_l_max 16
_diffrn_reflns_limit_l_min -13
_diffrn_reflns_number 8682
_diffrn_reflns_theta_full 67.65
_diffrn_reflns_theta_max 67.65
_diffrn_reflns_theta_min 3.37
_diffrn_standards_decay_% 0
_diffrn_standards_number 0
_exptl_absorpt_coefficient_mu 2.305
_exptl_absorpt_correction_T_max 0.9554
_exptl_absorpt_correction_T_min 0.9135
_exptl_absorpt_correction_type empirical
_exptl_absorpt_process_details 'SADABS Sheldrick 1996'
_exptl_crystal_colour colourless
_exptl_crystal_density_diffrn 1.494
_exptl_crystal_density_method 'not measured'
_exptl_crystal_description needle
_exptl_crystal_F_000 1124
_exptl_crystal_size_max 0.04
_exptl_crystal_size_mid 0.02
_exptl_crystal_size_min 0.02
_refine_diff_density_max 0.553
_refine_diff_density_min -0.500
_refine_diff_density_rms 0.062
_refine_ls_abs_structure_details 'Flack H D (1983), Acta Cryst. A39, 876-881'
_refine_ls_abs_structure_Flack 0.000(19)
_refine_ls_extinction_method none
_refine_ls_goodness_of_fit_ref 1.036
_refine_ls_hydrogen_treatment constr
_refine_ls_matrix_type full
_refine_ls_number_parameters 712
_refine_ls_number_reflns 6271
_refine_ls_number_restraints 1
_refine_ls_restrained_S_all 1.036
_refine_ls_R_factor_all 0.0560
_refine_ls_R_factor_gt 0.0480
_refine_ls_shift/su_max 0.000
_refine_ls_shift/su_mean 0.000
_refine_ls_structure_factor_coef Fsqd
_refine_ls_weighting_details 'calc w=1/[\s^2^(Fo^2^)+(0.0803P)^2^+0.2866P] where P=(Fo^2^+2Fc^2^)/3'
_refine_ls_weighting_scheme calc
_refine_ls_wR_factor_gt 0.1218
_refine_ls_wR_factor_ref 0.1271
_reflns_number_gt 5530
_reflns_number_total 6271
_reflns_threshold_expression >2sigma(I)
_cod_data_source_file ol4006882_si_002.cif
_cod_data_source_block u111017kwh3
_cod_original_sg_symbol_H-M P21
_cod_database_code 1511941

loop_
_symmetry_equiv_pos_as_xyz
'x, y, z'
'-x, y+1/2, -z'

loop_
_atom_site_label
_atom_site_type_symbol
_atom_site_fract_x
_atom_site_fract_y
_atom_site_fract_z
_atom_site_U_iso_or_equiv
_atom_site_adp_type
_atom_site_occupancy
_atom_site_symmetry_multiplicity
_atom_site_calc_flag
_atom_site_refinement_flags
C1 C 1.1717(3) 0.2995(2) 0.2359(3) 0.0283(8) Uani 1 1 d .
C2 C 1.2260(4) 0.2921(2) 0.3370(3) 0.0296(8) Uani 1 1 d .
C3 C 1.3567(3) 0.3008(2) 0.3800(3) 0.0319(9) Uani 1 1 d .
C4 C 1.4391(4) 0.3237(3) 0.3261(3) 0.0371(9) Uani 1 1 d .
H4 H 1.5282 0.3281 0.3564 0.045 Uiso 1 1 calc R
C5 C 1.3863(4) 0.3411(2) 0.2222(3) 0.0328(9) Uani 1 1 d .
C6 C 1.4615(4) 0.3759(3) 0.1625(4) 0.0400(10) Uani 1 1 d .
H6 H 1.5506 0.3825 0.1910 0.048 Uiso 1 1 calc R
C7 C 1.4099(4) 0.4004(3) 0.0653(4) 0.0437(11) Uani 1 1 d .
H7 H 1.4612 0.4277 0.0291 0.052 Uiso 1 1 calc R
C8 C 1.2827(4) 0.3854(3) 0.0193(4) 0.0401(10) Uani 1 1 d .
H8 H 1.2481 0.4003 -0.0496 0.048 Uiso 1 1 calc R
C9 C 1.2053(4) 0.3489(3) 0.0729(3) 0.0345(9) Uani 1 1 d .
H9 H 1.1187 0.3377 0.0400 0.041 Uiso 1 1 calc R
C10 C 1.2544(4) 0.3283(2) 0.1751(3) 0.0308(8) Uani 1 1 d .
C11 C 1.0376(3) 0.2754(2) 0.1876(3) 0.0275(8) Uani 1 1 d .
C12 C 0.9353(3) 0.3239(2) 0.1755(3) 0.0282(8) Uani 1 1 d .
C13 C 0.8117(3) 0.3015(2) 0.1219(3) 0.0300(8) Uani 1 1 d .
C14 C 0.7825(4) 0.2307(3) 0.0816(3) 0.0312(9) Uani 1 1 d .
H14 H 0.6973 0.2173 0.0471 0.037 Uiso 1 1 calc R
C15 C 0.8849(4) 0.1764(2) 0.0929(3) 0.0312(9) Uani 1 1 d .
C16 C 0.8642(4) 0.1019(3) 0.0503(3) 0.0363(9) Uani 1 1 d .
H16 H 0.7799 0.0864 0.0164 0.044 Uiso 1 1 calc R
C17 C 0.9628(5) 0.0516(3) 0.0569(3) 0.0448(11) Uani 1 1 d .
H17 H 0.9470 0.0021 0.0253 0.054 Uiso 1 1 calc R
C18 C 1.0868(4) 0.0718(3) 0.1094(4) 0.0403(10) Uani 1 1 d .
H18 H 1.1545 0.0355 0.1153 0.048 Uiso 1 1 calc R
C19 C 1.1110(4) 0.1439(2) 0.1526(3) 0.0345(9) Uani 1 1 d .
H19 H 1.1959 0.1573 0.1879 0.041 Uiso 1 1 calc R
C20 C 1.0119(4) 0.1986(2) 0.1454(3) 0.0282(8) Uani 1 1 d .
C21 C 0.6149(3) 0.5655(2) 0.2549(3) 0.0253(8) Uani 1 1 d .
C22 C 0.6966(3) 0.5239(2) 0.2139(3) 0.0283(8) Uani 1 1 d .
C23 C 0.7321(3) 0.5453(3) 0.1246(3) 0.0310(8) Uani 1 1 d .
C24 C 0.6925(4) 0.6121(3) 0.0739(3) 0.0321(9) Uani 1 1 d .
H24 H 0.7182 0.6261 0.0141 0.039 Uiso 1 1 calc R
C25 C 0.6106(4) 0.6599(2) 0.1146(3) 0.0312(8) Uani 1 1 d .
C26 C 0.5663(4) 0.7310(3) 0.0669(3) 0.0368(9) Uani 1 1 d .
H26 H 0.5895 0.7454 0.0062 0.044 Uiso 1 1 calc R
C27 C 0.4909(4) 0.7794(3) 0.1061(3) 0.0424(10) Uani 1 1 d .
H27 H 0.4616 0.8268 0.0725 0.051 Uiso 1 1 calc R
C28 C 0.4564(4) 0.7593(2) 0.1965(3) 0.0346(9) Uani 1 1 d .
H28 H 0.4053 0.7936 0.2245 0.042 Uiso 1 1 calc R
C29 C 0.4964(4) 0.6907(3) 0.2437(3) 0.0337(9) Uani 1 1 d .
H29 H 0.4726 0.6778 0.3046 0.040 Uiso 1 1 calc R
C30 C 0.5721(3) 0.6384(2) 0.2044(3) 0.0278(8) Uani 1 1 d .
C31 C 0.5753(3) 0.5431(2) 0.3481(3) 0.0270(8) Uani 1 1 d .
C32 C 0.6604(3) 0.5390(2) 0.4406(3) 0.0300(8) Uani 1 1 d .
C33 C 0.6248(4) 0.5339(3) 0.5324(3) 0.0345(9) Uani 1 1 d .
C34 C 0.5024(4) 0.5248(3) 0.5378(3) 0.0365(10) Uani 1 1 d .
H34 H 0.4806 0.5207 0.6014 0.044 Uiso 1 1 calc R
C35 C 0.4085(4) 0.5215(2) 0.4445(3) 0.0323(9) Uani 1 1 d .
C36 C 0.2789(4) 0.5075(2) 0.4416(4) 0.0369(10) Uani 1 1 d .
H36 H 0.2551 0.5000 0.5039 0.044 Uiso 1 1 calc R
C37 C 0.1875(4) 0.5043(3) 0.3529(4) 0.0426(11) Uani 1 1 d .
H37 H 0.1013 0.4940 0.3536 0.051 Uiso 1 1 calc R
C38 C 0.2195(4) 0.5162(3) 0.2597(4) 0.0390(10) Uani 1 1 d .
H38 H 0.1547 0.5146 0.1977 0.047 Uiso 1 1 calc R
C39 C 0.3427(4) 0.5300(2) 0.2578(3) 0.0321(8) Uani 1 1 d .
H39 H 0.3628 0.5385 0.1943 0.039 Uiso 1 1 calc R
C40 C 0.4423(4) 0.5321(2) 0.3493(3) 0.0298(8) Uani 1 1 d .
C41 C 1.1370(4) 0.4544(2) 0.6867(3) 0.0305(8) Uani 1 1 d .
C42 C 1.0332(4) 0.4993(2) 0.6446(3) 0.0301(8) Uani 1 1 d .
C43 C 1.0362(4) 0.5806(2) 0.6438(3) 0.0318(9) Uani 1 1 d .
C44 C 1.1444(4) 0.6213(2) 0.6815(3) 0.0350(9) Uani 1 1 d .
H44 H 1.1446 0.6764 0.6790 0.042 Uiso 1 1 calc R
C45 C 1.2569(4) 0.5795(3) 0.7245(3) 0.0331(9) Uani 1 1 d .
C46 C 1.3746(4) 0.6175(3) 0.7639(3) 0.0411(10) Uani 1 1 d .
H46 H 1.3784 0.6724 0.7599 0.049 Uiso 1 1 calc R
C47 C 1.4828(4) 0.5771(3) 0.8076(4) 0.0486(12) Uani 1 1 d .
H47 H 1.5608 0.6041 0.8339 0.058 Uiso 1 1 calc R
C48 C 1.4802(4) 0.4965(3) 0.8140(3) 0.0429(10) Uani 1 1 d .
H48 H 1.5559 0.4689 0.8454 0.051 Uiso 1 1 calc R
C49 C 1.3685(4) 0.4570(3) 0.7753(3) 0.0365(9) Uani 1 1 d .
H49 H 1.3683 0.4020 0.7800 0.044 Uiso 1 1 calc R
C50 C 1.2542(4) 0.4957(3) 0.7288(3) 0.0312(8) Uani 1 1 d .
C51 C 1.1274(3) 0.3677(2) 0.6899(3) 0.0292(8) Uani 1 1 d .
C52 C 1.1828(3) 0.3229(2) 0.6302(3) 0.0282(8) Uani 1 1 d .
C53 C 1.1825(4) 0.2412(2) 0.6335(3) 0.0315(9) Uani 1 1 d .
C54 C 1.1210(4) 0.2004(2) 0.6904(3) 0.0342(9) Uani 1 1 d .
H54 H 1.1211 0.1453 0.6910 0.041 Uiso 1 1 calc R
C55 C 1.0550(4) 0.2447(3) 0.7505(3) 0.0353(9) Uani 1 1 d .
C56 C 0.9791(5) 0.2065(3) 0.8083(4) 0.0456(11) Uani 1 1 d .
H56 H 0.9795 0.1515 0.8115 0.055 Uiso 1 1 calc R
C57 C 0.9064(5) 0.2474(3) 0.8589(4) 0.0494(12) Uani 1 1 d .
H57 H 0.8522 0.2206 0.8930 0.059 Uiso 1 1 calc R
C58 C 0.9106(4) 0.3285(3) 0.8613(3) 0.0471(12) Uani 1 1 d .
H58 H 0.8621 0.3566 0.8991 0.057 Uiso 1 1 calc R
C59 C 0.9860(4) 0.3680(3) 0.8081(3) 0.0386(10) Uani 1 1 d .
H59 H 0.9889 0.4230 0.8100 0.046 Uiso 1 1 calc R
C60 C 1.0582(4) 0.3273(2) 0.7514(3) 0.0321(9) Uani 1 1 d .
C61 C 0.8092(4) 0.4269(3) 0.1684(3) 0.0337(9) Uani 1 1 d .
C62 C 0.8385(4) 0.5417(3) 0.5678(3) 0.0385(9) Uani 1 1 d .
C63 C 1.2629(4) 0.2783(3) 0.5057(3) 0.0328(9) Uani 1 1 d .
C64 C 0.2074(5) 0.7926(3) 0.4540(4) 0.0533(12) Uani 1 1 d .
H64 H 0.1265 0.8007 0.3999 0.064 Uiso 1 1 calc R
O1 O 0.9325(2) 0.39916(17) 0.2071(2) 0.0355(6) Uani 1 1 d .
O2 O 0.7335(2) 0.36613(17) 0.1162(2) 0.0369(7) Uani 1 1 d .
O3 O 0.7563(3) 0.45391(16) 0.2471(2) 0.0316(6) Uani 1 1 d .
O4 O 0.8112(3) 0.48857(19) 0.1021(2) 0.0374(7) Uani 1 1 d .
O5 O 0.7913(2) 0.54369(18) 0.4615(2) 0.0333(6) Uani 1 1 d .
O6 O 0.7332(3) 0.5404(2) 0.6117(2) 0.0411(7) Uani 1 1 d .
O7 O 0.9127(3) 0.47500(17) 0.5973(2) 0.0371(7) Uani 1 1 d .
O8 O 0.9151(3) 0.60645(17) 0.6003(2) 0.0416(7) Uani 1 1 d .
O9 O 1.2457(3) 0.34624(16) 0.5586(2) 0.0324(6) Uani 1 1 d .
O10 O 1.2519(3) 0.21531(17) 0.5655(2) 0.0358(6) Uani 1 1 d .
O11 O 1.1672(2) 0.27351(17) 0.4126(2) 0.0320(6) Uani 1 1 d .
O12 O 1.3804(2) 0.2821(2) 0.4832(2) 0.0386(7) Uani 1 1 d .
Cl1 Cl 0.32659(12) 0.84482(8) 0.42006(11) 0.0615(3) Uani 1 1 d .
Cl2 Cl 0.18198(15) 0.82691(9) 0.57088(12) 0.0693(4) Uani 1 1 d .
Cl3 Cl 0.2393(2) 0.69323(9) 0.46175(14) 0.0923(6) Uani 1 1 d .

loop_
_atom_site_aniso_label
_atom_site_aniso_U_11
_atom_site_aniso_U_22
_atom_site_aniso_U_33
_atom_site_aniso_U_23
_atom_site_aniso_U_13
_atom_site_aniso_U_12
C1 0.0217(17) 0.0278(19) 0.035(2) -0.0038(16) 0.0068(15) 0.0047(14)
C2 0.0276(18) 0.0287(19) 0.035(2) -0.0054(17) 0.0127(16) 0.0017(16)
C3 0.0239(18) 0.036(2) 0.032(2) -0.0054(17) 0.0009(15) 0.0051(16)
C4 0.0219(18) 0.048(2) 0.041(2) -0.009(2) 0.0082(17) -0.0005(17)
C5 0.0260(18) 0.035(2) 0.038(2) -0.0070(18) 0.0099(16) -0.0024(16)
C6 0.028(2) 0.049(3) 0.046(3) -0.015(2) 0.0158(18) -0.0067(19)
C7 0.038(2) 0.050(3) 0.052(3) -0.010(2) 0.026(2) -0.012(2)
C8 0.042(2) 0.042(3) 0.039(2) 0.000(2) 0.0165(19) -0.0018(19)
C9 0.0290(19) 0.039(2) 0.036(2) -0.0042(19) 0.0099(17) 0.0013(17)
C10 0.0283(18) 0.029(2) 0.038(2) -0.0049(17) 0.0132(16) -0.0002(16)
C11 0.0222(17) 0.035(2) 0.0272(18) 0.0004(16) 0.0098(15) -0.0040(16)
C12 0.0253(18) 0.032(2) 0.0292(18) -0.0027(17) 0.0097(15) -0.0003(15)
C13 0.0228(17) 0.040(2) 0.0284(19) -0.0014(17) 0.0078(15) -0.0001(15)
C14 0.0236(18) 0.046(2) 0.0242(18) 0.0006(17) 0.0065(15) -0.0070(16)
C15 0.036(2) 0.035(2) 0.0239(19) 0.0023(16) 0.0119(16) -0.0055(16)
C16 0.036(2) 0.038(2) 0.033(2) 0.0024(18) 0.0056(18) -0.0080(18)
C17 0.063(3) 0.031(2) 0.039(2) -0.0030(19) 0.010(2) -0.007(2)
C18 0.047(3) 0.031(2) 0.044(2) -0.0008(19) 0.013(2) 0.0057(19)
C19 0.035(2) 0.035(2) 0.035(2) -0.0021(18) 0.0102(17) -0.0006(17)
C20 0.0249(18) 0.037(2) 0.0243(18) 0.0035(16) 0.0103(15) -0.0017(16)
C21 0.0184(16) 0.0265(18) 0.0287(19) -0.0022(15) 0.0015(14) -0.0032(14)
C22 0.0209(17) 0.030(2) 0.033(2) -0.0014(16) 0.0035(15) -0.0009(14)
C23 0.0241(18) 0.040(2) 0.0284(19) 0.0029(18) 0.0057(15) 0.0023(17)
C24 0.031(2) 0.041(2) 0.0232(18) 0.0024(17) 0.0058(16) -0.0044(17)
C25 0.0283(19) 0.035(2) 0.0260(19) -0.0010(16) -0.0015(15) -0.0044(16)
C26 0.039(2) 0.038(2) 0.030(2) 0.0029(18) 0.0020(17) -0.0038(19)
C27 0.048(2) 0.031(2) 0.040(2) 0.0064(19) -0.0039(19) -0.0001(19)
C28 0.028(2) 0.032(2) 0.039(2) -0.0013(17) 0.0009(17) 0.0028(16)
C29 0.031(2) 0.038(2) 0.030(2) 0.0027(18) 0.0032(17) 0.0000(17)
C30 0.0217(17) 0.033(2) 0.0253(18) -0.0005(16) -0.0010(14) -0.0021(15)
C31 0.0253(17) 0.0224(17) 0.032(2) -0.0019(16) 0.0042(15) 0.0072(15)
C32 0.0258(18) 0.0289(19) 0.034(2) -0.0012(17) 0.0053(16) 0.0030(16)
C33 0.037(2) 0.033(2) 0.030(2) 0.0046(18) 0.0024(17) 0.0105(18)
C34 0.042(2) 0.039(2) 0.032(2) 0.0058(18) 0.0158(19) 0.0086(18)
C35 0.036(2) 0.027(2) 0.035(2) -0.0003(16) 0.0111(18) 0.0059(16)
C36 0.038(2) 0.032(2) 0.047(3) 0.0031(19) 0.023(2) 0.0019(17)
C37 0.033(2) 0.037(2) 0.064(3) -0.006(2) 0.023(2) -0.0082(18)
C38 0.027(2) 0.040(2) 0.049(3) -0.0071(19) 0.0085(19) -0.0022(17)
C39 0.0280(19) 0.032(2) 0.037(2) -0.0019(17) 0.0073(16) 0.0029(16)
C40 0.0261(18) 0.0277(19) 0.037(2) -0.0018(17) 0.0096(16) 0.0011(16)
C41 0.034(2) 0.032(2) 0.0259(19) -0.0002(17) 0.0098(16) -0.0015(17)
C42 0.032(2) 0.031(2) 0.0245(19) -0.0007(16) 0.0015(16) -0.0059(17)
C43 0.036(2) 0.030(2) 0.0276(19) -0.0001(16) 0.0042(17) 0.0022(16)
C44 0.045(2) 0.028(2) 0.032(2) -0.0012(17) 0.0097(19) -0.0019(17)
C45 0.035(2) 0.037(2) 0.028(2) -0.0020(17) 0.0091(17) -0.0053(17)
C46 0.044(2) 0.045(3) 0.036(2) -0.006(2) 0.012(2) -0.010(2)
C47 0.034(2) 0.068(3) 0.042(3) -0.006(2) 0.006(2) -0.019(2)
C48 0.032(2) 0.057(3) 0.034(2) 0.002(2) -0.0018(18) -0.005(2)
C49 0.037(2) 0.043(2) 0.028(2) 0.0020(19) 0.0060(18) -0.0012(18)
C50 0.035(2) 0.038(2) 0.0218(19) 0.0015(17) 0.0079(16) -0.0030(18)
C51 0.0264(18) 0.033(2) 0.0252(19) 0.0022(16) 0.0004(15) -0.0015(16)
C52 0.0265(18) 0.0288(19) 0.0266(18) 0.0042(16) 0.0017(15) 0.0003(15)
C53 0.029(2) 0.031(2) 0.030(2) -0.0039(17) -0.0003(17) 0.0048(16)
C54 0.037(2) 0.030(2) 0.030(2) 0.0068(17) -0.0007(18) -0.0004(17)
C55 0.031(2) 0.042(2) 0.030(2) 0.0059(18) 0.0012(17) -0.0018(17)
C56 0.054(3) 0.038(3) 0.044(3) 0.017(2) 0.011(2) -0.003(2)
C57 0.046(3) 0.064(3) 0.040(3) 0.017(2) 0.015(2) -0.009(2)
C58 0.046(3) 0.068(3) 0.028(2) 0.006(2) 0.0107(19) -0.003(2)
C59 0.038(2) 0.045(2) 0.032(2) -0.0023(19) 0.0069(18) 0.0002(19)
C60 0.0323(19) 0.039(2) 0.0203(18) 0.0069(17) -0.0020(16) -0.0014(17)
C61 0.0218(19) 0.041(2) 0.039(2) -0.0036(18) 0.0083(16) 0.0032(16)
C62 0.036(2) 0.038(2) 0.037(2) 0.002(2) 0.0010(18) 0.0050(19)
C63 0.0300(19) 0.039(2) 0.0275(19) -0.0003(18) 0.0039(16) 0.0027(17)
C64 0.063(3) 0.040(3) 0.048(3) -0.002(2) -0.004(2) 0.005(2)
O1 0.0226(13) 0.0369(16) 0.0454(17) -0.0093(13) 0.0057(12) 0.0010(11)
O2 0.0227(13) 0.0425(17) 0.0447(17) -0.0089(14) 0.0071(12) -0.0002(12)
O3 0.0289(13) 0.0347(15) 0.0323(14) 0.0012(12) 0.0096(12) 0.0085(11)
O4 0.0329(15) 0.0470(17) 0.0373(16) 0.0005(14) 0.0180(12) 0.0032(13)
O5 0.0268(13) 0.0403(15) 0.0299(14) 0.0026(12) 0.0015(11) 0.0054(12)
O6 0.0408(15) 0.0518(18) 0.0280(14) 0.0024(14) 0.0035(12) 0.0062(14)
O7 0.0303(14) 0.0350(16) 0.0382(16) -0.0001(13) -0.0059(12) 0.0021(12)
O8 0.0414(16) 0.0328(16) 0.0407(17) -0.0013(13) -0.0081(13) 0.0030(13)
O9 0.0368(14) 0.0315(15) 0.0304(14) 0.0008(12) 0.0112(11) -0.0032(12)
O10 0.0389(15) 0.0344(15) 0.0340(15) -0.0002(12) 0.0090(12) 0.0021(12)
O11 0.0248(13) 0.0440(16) 0.0271(13) -0.0009(12) 0.0058(10) -0.0018(12)
O12 0.0255(13) 0.0538(18) 0.0343(15) -0.0006(14) 0.0035(11) 0.0016(13)
Cl1 0.0565(7) 0.0614(8) 0.0666(8) 0.0031(6) 0.0155(6) 0.0055(6)
Cl2 0.0856(10) 0.0599(8) 0.0678(8) 0.0023(7) 0.0295(7) 0.0190(7)
Cl3 0.1619(19) 0.0411(7) 0.0788(11) -0.0024(7) 0.0395(11) 0.0102(9)

loop_
_atom_type_symbol
_atom_type_description
_atom_type_scat_dispersion_real
_atom_type_scat_dispersion_imag
_atom_type_scat_source
C C 0.0181 0.0091 'International Tables Vol C Tables 4.2.6.8 and 6.1.1.4'
H H 0.0000 0.0000 'International Tables Vol C Tables 4.2.6.8 and 6.1.1.4'
O O 0.0492 0.0322 'International Tables Vol C Tables 4.2.6.8 and 6.1.1.4'
Cl Cl 0.3639 0.7018 'International Tables Vol C Tables 4.2.6.8 and 6.1.1.4'

loop_
_geom_angle_atom_site_label_1
_geom_angle_atom_site_label_2
_geom_angle_atom_site_label_3
_geom_angle
C2 C1 C10 115.8(3)
C2 C1 C11 123.0(3)
C10 C1 C11 121.1(3)
C1 C2 O11 127.8(3)
C1 C2 C3 123.4(4)
O11 C2 C3 108.8(3)
C4 C3 O12 129.2(3)
C4 C3 C2 122.9(4)
O12 C3 C2 108.0(3)
C3 C4 C5 116.5(3)
C3 C4 H4 121.7
C5 C4 H4 121.7
C4 C5 C6 120.9(3)
C4 C5 C10 121.5(4)
C6 C5 C10 117.5(4)
C7 C6 C5 122.0(4)
C7 C6 H6 119.0
C5 C6 H6 119.0
C6 C7 C8 119.9(4)
C6 C7 H7 120.1
C8 C7 H7 120.1
C7 C8 C9 120.6(4)
C7 C8 H8 119.7
C9 C8 H8 119.7
C8 C9 C10 120.2(4)
C8 C9 H9 119.9
C10 C9 H9 119.9
C9 C10 C5 119.6(4)
C9 C10 C1 121.0(3)
C5 C10 C1 119.3(4)
C12 C11 C20 116.5(3)
C12 C11 C1 123.5(4)
C20 C11 C1 119.9(3)
C11 C12 O1 128.6(3)
C11 C12 C13 122.1(4)
O1 C12 C13 109.3(3)
C14 C13 O2 129.0(3)
C14 C13 C12 123.8(4)
O2 C13 C12 107.1(3)
C13 C14 C15 117.1(3)
C13 C14 H14 121.5
C15 C14 H14 121.5
C16 C15 C14 121.1(4)
C16 C15 C20 118.9(4)
C14 C15 C20 120.0(4)
C17 C16 C15 121.1(4)
C17 C16 H16 119.5
C15 C16 H16 119.5
C16 C17 C18 120.7(4)
C16 C17 H17 119.7
C18 C17 H17 119.7
C19 C18 C17 120.1(4)
C19 C18 H18 120.0
C17 C18 H18 120.0
C18 C19 C20 121.0(4)
C18 C19 H19 119.5
C20 C19 H19 119.5
C19 C20 C15 118.2(4)
C19 C20 C11 121.2(3)
C15 C20 C11 120.5(3)
C22 C21 C30 115.3(3)
C22 C21 C31 124.4(3)
C30 C21 C31 120.2(3)
C21 C22 O3 128.5(4)
C21 C22 C23 123.9(4)
O3 C22 C23 107.6(3)
C24 C23 O4 128.6(3)
C24 C23 C22 122.6(4)
O4 C23 C22 108.7(3)
C23 C24 C25 116.5(4)
C23 C24 H24 121.8
C25 C24 H24 121.8
C26 C25 C24 120.0(4)
C26 C25 C30 118.5(4)
C24 C25 C30 121.6(4)
C27 C26 C25 121.3(4)
C27 C26 H26 119.3
C25 C26 H26 119.3
C26 C27 C28 120.1(4)
C26 C27 H27 120.0
C28 C27 H27 120.0
C29 C28 C27 120.0(4)
C29 C28 H28 120.0
C27 C28 H28 120.0
C28 C29 C30 121.6(4)
C28 C29 H29 119.2
C30 C29 H29 119.2
C29 C30 C25 118.4(4)
C29 C30 C21 121.6(3)
C25 C30 C21 120.0(4)
C32 C31 C40 115.2(4)
C32 C31 C21 121.8(3)
C40 C31 C21 122.7(3)
C31 C32 O5 127.7(4)
C31 C32 C33 123.5(4)
O5 C32 C33 108.7(3)
C34 C33 O6 128.2(4)
C34 C33 C32 123.2(4)
O6 C33 C32 108.6(3)
C33 C34 C35 116.7(4)
C33 C34 H34 121.6
C35 C34 H34 121.6
C34 C35 C36 121.2(4)
C34 C35 C40 120.8(4)
C36 C35 C40 118.0(4)
C37 C36 C35 122.0(4)
C37 C36 H36 119.0
C35 C36 H36 119.0
C36 C37 C38 120.3(4)
C36 C37 H37 119.8
C38 C37 H37 119.8
C39 C38 C37 120.3(4)
C39 C38 H38 119.9
C37 C38 H38 119.9
C38 C39 C40 121.3(4)
C38 C39 H39 119.3
C40 C39 H39 119.3
C39 C40 C35 118.1(4)
C39 C40 C31 121.9(4)
C35 C40 C31 120.0(4)
C42 C41 C50 115.8(4)
C42 C41 C51 121.4(4)
C50 C41 C51 122.8(4)
C41 C42 O7 127.6(4)
C41 C42 C43 123.5(4)
O7 C42 C43 108.9(3)
C44 C43 O8 129.7(4)
C44 C43 C42 122.4(4)
O8 C43 C42 107.9(3)
C43 C44 C45 117.8(4)
C43 C44 H44 121.1
C45 C44 H44 121.1
C44 C45 C46 121.4(4)
C44 C45 C50 120.2(4)
C46 C45 C50 118.3(4)
C47 C46 C45 121.4(5)
C47 C46 H46 119.3
C45 C46 H46 119.3
C46 C47 C48 120.6(4)
C46 C47 H47 119.7
C48 C47 H47 119.7
C49 C48 C47 120.2(4)
C49 C48 H48 119.9
C47 C48 H48 119.9
C48 C49 C50 121.7(4)
C48 C49 H49 119.2
C50 C49 H49 119.2
C49 C50 C41 122.0(4)
C49 C50 C45 117.9(4)
C41 C50 C45 120.1(4)
C52 C51 C60 116.1(4)
C52 C51 C41 120.4(4)
C60 C51 C41 123.5(4)
C51 C52 O9 128.4(4)
C51 C52 C53 123.0(4)
O9 C52 C53 108.6(4)
C54 C53 O10 129.7(4)
C54 C53 C52 123.3(4)
O10 C53 C52 107.0(4)
C53 C54 C55 115.9(4)
C53 C54 H54 122.0
C55 C54 H54 122.0
C60 C55 C56 118.2(4)
C60 C55 C54 121.7(4)
C56 C55 C54 120.0(4)
C57 C56 C55 121.3(4)
C57 C56 H56 119.4
C55 C56 H56 119.4
C56 C57 C58 120.6(4)
C56 C57 H57 119.7
C58 C57 H57 119.7
C59 C58 C57 119.7(5)
C59 C58 H58 120.1
C57 C58 H58 120.1
C58 C59 C60 120.9(5)
C58 C59 H59 119.5
C60 C59 H59 119.5
C59 C60 C55 119.1(4)
C59 C60 C51 121.0(4)
C55 C60 C51 119.8(4)
O1 C61 O4 109.8(3)
O1 C61 O2 108.4(3)
O4 C61 O2 110.2(3)
O1 C61 O3 111.1(3)
O4 C61 O3 108.1(3)
O2 C61 O3 109.4(3)
O8 C62 O7 108.4(3)
O8 C62 O5 109.9(4)
O7 C62 O5 110.3(3)
O8 C62 O6 111.0(4)
O7 C62 O6 109.3(4)
O5 C62 O6 108.0(3)
O10 C63 O12 112.7(3)
O10 C63 O9 108.4(3)
O12 C63 O9 108.6(3)
O10 C63 O11 109.0(3)
O12 C63 O11 108.2(3)
O9 C63 O11 110.0(3)
Cl1 C64 Cl3 112.3(3)
Cl1 C64 Cl2 110.8(3)
Cl3 C64 Cl2 110.2(3)
Cl1 C64 H64 107.8
Cl3 C64 H64 107.8
Cl2 C64 H64 107.8
C12 O1 C61 107.6(3)
C13 O2 C61 107.5(3)
C22 O3 C61 106.6(3)
C23 O4 C61 106.7(3)
C32 O5 C62 107.5(3)
C33 O6 C62 106.9(3)
C42 O7 C62 107.0(3)
C43 O8 C62 107.7(3)
C52 O9 C63 105.5(3)
C63 O10 C53 105.9(3)
C2 O11 C63 106.3(3)
C63 O12 C3 106.5(3)

loop_
_geom_bond_atom_site_label_1
_geom_bond_atom_site_label_2
_geom_bond_distance
C1 C2 1.354(6)
C1 C10 1.445(6)
C1 C11 1.492(5)
C2 O11 1.370(5)
C2 C3 1.394(5)
C3 C4 1.344(6)
C3 O12 1.394(5)
C4 C5 1.412(6)
C4 H4 0.9500
C5 C6 1.414(6)
C5 C10 1.425(6)
C6 C7 1.362(7)
C6 H6 0.9500
C7 C8 1.384(6)
C7 H7 0.9500
C8 C9 1.387(6)
C8 H8 0.9500
C9 C10 1.400(6)
C9 H9 0.9500
C11 C12 1.362(6)
C11 C20 1.442(6)
C12 O1 1.369(5)
C12 C13 1.405(5)
C13 C14 1.342(6)
C13 O2 1.388(5)
C14 C15 1.428(6)
C14 H14 0.9500
C15 C16 1.403(6)
C15 C20 1.430(5)
C16 C17 1.359(7)
C16 H16 0.9500
C17 C18 1.395(7)
C17 H17 0.9500
C18 C19 1.371(6)
C18 H18 0.9500
C19 C20 1.412(6)
C19 H19 0.9500
C21 C22 1.358(5)
C21 C30 1.451(5)
C21 C31 1.481(6)
C22 O3 1.389(5)
C22 C23 1.407(6)
C23 C24 1.354(6)
C23 O4 1.382(5)
C24 C25 1.418(6)
C24 H24 0.9500
C25 C26 1.414(6)
C25 C30 1.428(6)
C26 C27 1.363(7)
C26 H26 0.9500
C27 C28 1.409(7)
C27 H27 0.9500
C28 C29 1.363(6)
C28 H28 0.9500
C29 C30 1.407(6)
C29 H29 0.9500
C31 C32 1.359(6)
C31 C40 1.452(5)
C32 O5 1.373(5)
C32 C33 1.392(6)
C33 C34 1.352(6)
C33 O6 1.382(5)
C34 C35 1.410(6)
C34 H34 0.9500
C35 C36 1.412(6)
C35 C40 1.437(6)
C36 C37 1.353(7)
C36 H36 0.9500
C37 C38 1.404(7)
C37 H37 0.9500
C38 C39 1.358(6)
C38 H38 0.9500
C39 C40 1.425(6)
C39 H39 0.9500
C41 C42 1.364(6)
C41 C50 1.439(6)
C41 C51 1.500(6)
C42 O7 1.365(5)
C42 C43 1.403(6)
C43 C44 1.348(6)
C43 O8 1.369(5)
C44 C45 1.409(6)
C44 H44 0.9500
C45 C46 1.410(6)
C45 C50 1.447(6)
C46 C47 1.363(7)
C46 H46 0.9500
C47 C48 1.392(7)
C47 H47 0.9500
C48 C49 1.371(6)
C48 H48 0.9500
C49 C50 1.406(6)
C49 H49 0.9500
C51 C52 1.359(6)
C51 C60 1.432(6)
C52 O9 1.375(5)
C52 C53 1.411(6)
C53 C54 1.336(6)
C53 O10 1.398(5)
C54 C55 1.430(6)
C54 H54 0.9500
C55 C60 1.423(6)
C55 C56 1.428(6)
C56 C57 1.361(8)
C56 H56 0.9500
C57 C58 1.400(8)
C57 H57 0.9500
C58 C59 1.393(7)
C58 H58 0.9500
C59 C60 1.410(6)
C59 H59 0.9500
C61 O1 1.389(5)
C61 O4 1.395(5)
C61 O2 1.406(5)
C61 O3 1.408(5)
C62 O8 1.393(6)
C62 O7 1.403(5)
C62 O5 1.403(5)
C62 O6 1.408(5)
C63 O10 1.377(5)
C63 O12 1.379(5)
C63 O9 1.409(5)
C63 O11 1.420(5)
C64 Cl1 1.725(6)
C64 Cl3 1.745(5)
C64 Cl2 1.775(5)
C64 H64 1.0000

loop_
_geom_torsion_atom_site_label_1
_geom_torsion_atom_site_label_2
_geom_torsion_atom_site_label_3
_geom_torsion_atom_site_label_4
_geom_torsion
C10 C1 C2 O11 173.2(4)
C11 C1 C2 O11 -10.3(6)
C10 C1 C2 C3 -8.8(6)
C11 C1 C2 C3 167.8(4)
C1 C2 C3 C4 5.9(7)
O11 C2 C3 C4 -175.8(4)
C1 C2 C3 O12 -174.4(4)
O11 C2 C3 O12 4.0(5)
O12 C3 C4 C5 -178.1(4)
C2 C3 C4 C5 1.6(6)
C3 C4 C5 C6 171.1(4)
C3 C4 C5 C10 -5.3(6)
C4 C5 C6 C7 -173.2(4)
C10 C5 C6 C7 3.4(6)
C5 C6 C7 C8 -5.5(7)
C6 C7 C8 C9 3.0(7)
C7 C8 C9 C10 1.6(7)
C8 C9 C10 C5 -3.6(6)
C8 C9 C10 C1 171.9(4)
C4 C5 C10 C9 177.8(4)
C6 C5 C10 C9 1.3(6)
C4 C5 C10 C1 2.2(6)
C6 C5 C10 C1 -174.4(4)
C2 C1 C10 C9 -170.8(4)
C11 C1 C10 C9 12.6(6)
C2 C1 C10 C5 4.7(5)
C11 C1 C10 C5 -171.9(4)
C2 C1 C11 C12 90.9(5)
C10 C1 C11 C12 -92.7(5)
C2 C1 C11 C20 -92.7(4)
C10 C1 C11 C20 83.6(5)
C20 C11 C12 O1 -179.6(3)
C1 C11 C12 O1 -3.1(6)
C20 C11 C12 C13 -2.1(5)
C1 C11 C12 C13 174.3(3)
C11 C12 C13 C14 2.6(6)
O1 C12 C13 C14 -179.5(4)
C11 C12 C13 O2 -174.7(3)
O1 C12 C13 O2 3.1(4)
O2 C13 C14 C15 175.3(4)
C12 C13 C14 C15 -1.4(6)
C13 C14 C15 C16 -177.8(4)
C13 C14 C15 C20 0.0(5)
C14 C15 C16 C17 176.8(4)
C20 C15 C16 C17 -1.1(6)
C15 C16 C17 C18 2.3(7)
C16 C17 C18 C19 -2.0(7)
C17 C18 C19 C20 0.4(6)
C18 C19 C20 C15 0.9(6)
C18 C19 C20 C11 -177.8(4)
C16 C15 C20 C19 -0.5(5)
C14 C15 C20 C19 -178.4(3)
C16 C15 C20 C11 178.2(3)
C14 C15 C20 C11 0.3(5)
C12 C11 C20 C19 179.4(4)
C1 C11 C20 C19 2.8(5)
C12 C11 C20 C15 0.7(5)
C1 C11 C20 C15 -175.9(3)
C30 C21 C22 O3 177.8(3)
C31 C21 C22 O3 1.4(6)
C30 C21 C22 C23 -4.6(5)
C31 C21 C22 C23 179.1(4)
C21 C22 C23 C24 3.5(6)
O3 C22 C23 C24 -178.4(3)
C21 C22 C23 O4 -177.2(3)
O3 C22 C23 O4 0.9(4)
O4 C23 C24 C25 180.0(4)
C22 C23 C24 C25 -0.9(6)
C23 C24 C25 C26 179.2(4)
C23 C24 C25 C30 -0.1(5)
C24 C25 C26 C27 -177.8(4)
C30 C25 C26 C27 1.5(6)
C25 C26 C27 C28 0.5(6)
C26 C27 C28 C29 -1.3(6)
C27 C28 C29 C30 0.0(6)
C28 C29 C30 C25 2.1(6)
C28 C29 C30 C21 179.8(4)
C26 C25 C30 C29 -2.7(5)
C24 C25 C30 C29 176.6(4)
C26 C25 C30 C21 179.5(3)
C24 C25 C30 C21 -1.2(5)
C22 C21 C30 C29 -174.3(4)
C31 C21 C30 C29 2.2(5)
C22 C21 C30 C25 3.4(5)
C31 C21 C30 C25 179.9(3)
C22 C21 C31 C32 63.9(5)
C30 C21 C31 C32 -112.2(4)
C22 C21 C31 C40 -122.8(4)
C30 C21 C31 C40 61.0(5)
C40 C31 C32 O5 176.9(4)
C21 C31 C32 O5 -9.3(6)
C40 C31 C32 C33 -7.4(6)
C21 C31 C32 C33 166.4(4)
C31 C32 C33 C34 6.8(7)
O5 C32 C33 C34 -176.8(4)
C31 C32 C33 O6 -172.6(4)
O5 C32 C33 O6 3.8(5)
O6 C33 C34 C35 178.5(4)
C32 C33 C34 C35 -0.9(7)
C33 C34 C35 C36 176.2(4)
C33 C34 C35 C40 -3.6(6)
C34 C35 C36 C37 179.8(4)
C40 C35 C36 C37 -0.4(6)
C35 C36 C37 C38 -0.9(7)
C36 C37 C38 C39 0.8(7)
C37 C38 C39 C40 0.6(7)
C38 C39 C40 C35 -1.9(6)
C38 C39 C40 C31 177.0(4)
C34 C35 C40 C39 -178.5(4)
C36 C35 C40 C39 1.7(6)
C34 C35 C40 C31 2.6(6)
C36 C35 C40 C31 -177.1(4)
C32 C31 C40 C39 -176.1(4)
C21 C31 C40 C39 10.2(6)
C32 C31 C40 C35 2.8(6)
C21 C31 C40 C35 -170.9(3)
C50 C41 C42 O7 177.9(4)
C51 C41 C42 O7 -3.1(6)
C50 C41 C42 C43 -1.9(6)
C51 C41 C42 C43 177.2(4)
C41 C42 C43 C44 2.7(7)
O7 C42 C43 C44 -177.1(4)
C41 C42 C43 O8 -177.1(4)
O7 C42 C43 O8 3.0(5)
O8 C43 C44 C45 178.7(4)
C42 C43 C44 C45 -1.2(6)
C43 C44 C45 C46 178.9(4)
C43 C44 C45 C50 -0.9(6)
C44 C45 C46 C47 178.5(4)
C50 C45 C46 C47 -1.7(6)
C45 C46 C47 C48 0.3(7)
C46 C47 C48 C49 0.7(8)
C47 C48 C49 C50 -0.3(7)
C48 C49 C50 C41 179.1(4)
C48 C49 C50 C45 -1.1(6)
C42 C41 C50 C49 179.5(4)
C51 C41 C50 C49 0.5(6)
C42 C41 C50 C45 -0.2(6)
C51 C41 C50 C45 -179.2(4)
C44 C45 C50 C49 -178.1(4)
C46 C45 C50 C49 2.1(6)
C44 C45 C50 C41 1.6(6)
C46 C45 C50 C41 -178.2(3)
C42 C41 C51 C52 109.6(4)
C50 C41 C51 C52 -71.4(5)
C42 C41 C51 C60 -68.3(5)
C50 C41 C51 C60 110.6(4)
C60 C51 C52 O9 174.5(3)
C41 C51 C52 O9 -3.6(6)
C60 C51 C52 C53 -5.1(5)
C41 C51 C52 C53 176.8(4)
C51 C52 C53 C54 4.5(6)
O9 C52 C53 C54 -175.2(3)
C51 C52 C53 O10 -177.7(3)
O9 C52 C53 O10 2.6(4)
O10 C53 C54 C55 -178.1(4)
C52 C53 C54 C55 -0.8(6)
C53 C54 C55 C60 -1.7(6)
C53 C54 C55 C56 175.6(4)
C60 C55 C56 C57 3.3(7)
C54 C55 C56 C57 -174.1(4)
C55 C56 C57 C58 -4.3(8)
C56 C57 C58 C59 2.6(8)
C57 C58 C59 C60 0.2(7)
C58 C59 C60 C55 -1.1(6)
C58 C59 C60 C51 174.8(4)
C56 C55 C60 C59 -0.5(6)
C54 C55 C60 C59 176.8(4)
C56 C55 C60 C51 -176.5(4)
C54 C55 C60 C51 0.8(6)
C52 C51 C60 C59 -173.4(4)
C41 C51 C60 C59 4.7(6)
C52 C51 C60 C55 2.5(5)
C41 C51 C60 C55 -179.4(4)
C11 C12 O1 C61 173.9(4)
C13 C12 O1 C61 -3.7(4)
O4 C61 O1 C12 -117.4(4)
O2 C61 O1 C12 2.9(4)
O3 C61 O1 C12 123.1(3)
C14 C13 O2 C61 -178.5(4)
C12 C13 O2 C61 -1.3(4)
O1 C61 O2 C13 -1.0(4)
O4 C61 O2 C13 119.1(3)
O3 C61 O2 C13 -122.2(3)
C21 C22 O3 C61 168.0(4)
C23 C22 O3 C61 -10.0(4)
O1 C61 O3 C22 136.0(3)
O4 C61 O3 C22 15.5(4)
O2 C61 O3 C22 -104.5(4)
C24 C23 O4 C61 -172.1(4)
C22 C23 O4 C61 8.7(4)
O1 C61 O4 C23 -136.2(3)
O2 C61 O4 C23 104.5(3)
O3 C61 O4 C23 -15.0(4)
C31 C32 O5 C62 176.1(4)
C33 C32 O5 C62 -0.1(5)
O8 C62 O5 C32 -124.6(3)
O7 C62 O5 C32 116.0(4)
O6 C62 O5 C32 -3.5(5)
C34 C33 O6 C62 174.7(4)
C32 C33 O6 C62 -5.9(5)
O8 C62 O6 C33 126.2(4)
O7 C62 O6 C33 -114.3(4)
O5 C62 O6 C33 5.8(5)
C41 C42 O7 C62 179.3(4)
C43 C42 O7 C62 -0.9(5)
O8 C62 O7 C42 -1.5(4)
O5 C62 O7 C42 118.8(3)
O6 C62 O7 C42 -122.5(4)
C44 C43 O8 C62 176.3(4)
C42 C43 O8 C62 -3.9(5)
O7 C62 O8 C43 3.4(4)
O5 C62 O8 C43 -117.2(3)
O6 C62 O8 C43 123.4(4)
C51 C52 O9 C63 -169.2(4)
C53 C52 O9 C63 10.4(4)
O10 C63 O9 C52 -20.2(4)
O12 C63 O9 C52 -142.9(3)
O11 C63 O9 C52 98.9(3)
O12 C63 O10 C53 142.1(3)
O9 C63 O10 C53 21.8(4)
O11 C63 O10 C53 -97.8(3)
C54 C53 O10 C63 162.7(4)
C52 C53 O10 C63 -15.0(4)
C1 C2 O11 C63 -176.1(4)
C3 C2 O11 C63 5.7(4)
O10 C63 O11 C2 -136.3(3)
O12 C63 O11 C2 -13.4(4)
O9 C63 O11 C2 105.0(3)
O10 C63 O12 C3 136.4(3)
O9 C63 O12 C3 -103.5(3)
O11 C63 O12 C3 15.8(4)
C4 C3 O12 C63 167.5(4)
C2 C3 O12 C63 -12.3(5)
